data_4505677
loop_
_publ_author_name
'Soldatov, D. V.'
'Zanina, A. S.'
'Enright, G. D.'
'Ratcliffe, C. I.'
'Ripmeester, J. A.'

_publ_section_title
;
 A New Bridging Chelating Ligand for Crystal Engineering:&#x2009;
 Synthesis, Polymorphism, and Two Modes of Assembly of
 1,4-Bis(3-phenyl-1,3-propanedion)benzene with Metal Cations Resulting in
 Either Discrete or Polymeric Complexes
;
_journal_issue 6
_journal_name_full 'Crystal Growth &amp; Design'
_journal_page_first 1005
_journal_paper_doi 10.1021/cg030016b
_journal_volume 3
_journal_year 2003
_chemical_formula_moiety '[Co3Py6L3]*4.84(CHCl3)'
_chemical_formula_sum 'C106.84 H82.84 Cl14.53 Co3 N6 O12'
_chemical_formula_weight 2334.49
_chemical_name_systematic
; 
 Tris(mu!2$-(1,4-bis(3-phenyl-1,3-propanediono)benzene))-hexapyridine-tri-cobalt(II), clathrate with Chloroform (1:4.84) 
;
_space_group_IT_number 148
_symmetry_cell_setting trigonal
_symmetry_space_group_name_Hall '-R 3'
_symmetry_space_group_name_H-M 'R -3 :H'
_atom_sites_solution_hydrogens geom
_atom_sites_solution_primary direct
_atom_sites_solution_secondary difmap
_audit_creation_method SHELXL-97
_cell_angle_alpha 90.00
_cell_angle_beta 90.00
_cell_angle_gamma 120.00
_cell_formula_units_Z 6
_cell_length_a 24.665(3)
_cell_length_b 24.665(3)
_cell_length_c 30.702(4)
_cell_measurement_reflns_used 'all data'
_cell_measurement_temperature 173(2)
_cell_volume 16176(3)
_computing_structure_refinement 'SHELXL-97 (Sheldrick, 1997)'
_computing_structure_solution 'SHELXS-97 (Sheldrick, 1990)'
_diffrn_ambient_temperature 173(2)
_diffrn_measured_fraction_theta_full 0.999
_diffrn_measured_fraction_theta_max 0.999
_diffrn_measurement_device_type 'Bruker Smart CCD'
_diffrn_radiation_monochromator graphite
_diffrn_radiation_source 'fine-focus sealed tube'
_diffrn_radiation_type MoK\a
_diffrn_radiation_wavelength 0.71073
_diffrn_reflns_av_R_equivalents 0.0548
_diffrn_reflns_av_sigmaI/netI 0.0387
_diffrn_reflns_limit_h_max 33
_diffrn_reflns_limit_h_min -33
_diffrn_reflns_limit_k_max 34
_diffrn_reflns_limit_k_min -34
_diffrn_reflns_limit_l_max 42
_diffrn_reflns_limit_l_min -42
_diffrn_reflns_number 68557
_diffrn_reflns_theta_full 29.62
_diffrn_reflns_theta_max 29.62
_diffrn_reflns_theta_min 1.16
_exptl_absorpt_coefficient_mu 0.878
_exptl_absorpt_correction_T_max 0.8193
_exptl_absorpt_correction_T_min 0.5637
_exptl_absorpt_correction_type SADABS
_exptl_crystal_colour red
_exptl_crystal_density_diffrn 1.438
_exptl_crystal_density_method 'not measured'
_exptl_crystal_description block
_exptl_crystal_F_000 7139
_exptl_crystal_size_max 0.4
_exptl_crystal_size_mid 0.3
_exptl_crystal_size_min 0.1
_refine_diff_density_max 0.759
_refine_diff_density_min -0.435
_refine_diff_density_rms 0.076
_refine_ls_extinction_method none
_refine_ls_goodness_of_fit_ref 0.984
_refine_ls_hydrogen_treatment mixed
_refine_ls_matrix_type full
_refine_ls_number_parameters 604
_refine_ls_number_reflns 10111
_refine_ls_number_restraints 854
_refine_ls_restrained_S_all 1.042
_refine_ls_R_factor_all 0.1027
_refine_ls_R_factor_gt 0.0573
_refine_ls_shift/su_max 0.022
_refine_ls_shift/su_mean 0.001
_refine_ls_structure_factor_coef Fsqd
_refine_ls_weighting_details 'w=1/[\s^2^(Fo^2^)+(0.1064P)^2^+0.0000P] where P=(Fo^2^+2Fc^2^)/3'
_refine_ls_weighting_scheme calc
_refine_ls_wR_factor_gt 0.1505
_refine_ls_wR_factor_ref 0.1703
_reflns_number_gt 6152
_reflns_number_total 10111
_reflns_threshold_expression >2sigma(I)
_cod_data_source_file cg030016b_s1.cif
_cod_data_source_block cotk1
_cod_depositor_comments
;
The following automatic conversions were performed:

'_refine_ls_weighting_scheme' value 'calc
w=1/[\s^2^(Fo^2^)+(0.1064P)^2^+0.0000P] where P=(Fo^2^+2Fc^2^)/3' was
changed to 'calc'. New tag '_refine_ls_weighting_details' was
created. The value of the new tag was set to
'w=1/[\s^2^(Fo^2^)+(0.1064P)^2^+0.0000P] where P=(Fo^2^+2Fc^2^)/3'.

Automatic conversion script
Id: cif_fix_values 3143 2015-03-26 13:38:13Z robertas 
;
_cod_original_sg_symbol_H-M R-3
_cod_database_code 4505677

loop_
_symmetry_equiv_pos_as_xyz
'x, y, z'
'-y, x-y, z'
'-x+y, -x, z'
'x+2/3, y+1/3, z+1/3'
'-y+2/3, x-y+1/3, z+1/3'
'-x+y+2/3, -x+1/3, z+1/3'
'x+1/3, y+2/3, z+2/3'
'-y+1/3, x-y+2/3, z+2/3'
'-x+y+1/3, -x+2/3, z+2/3'
'-x, -y, -z'
'y, -x+y, -z'
'x-y, x, -z'
'-x+2/3, -y+1/3, -z+1/3'
'y+2/3, -x+y+1/3, -z+1/3'
'x-y+2/3, x+1/3, -z+1/3'
'-x+1/3, -y+2/3, -z+2/3'
'y+1/3, -x+y+2/3, -z+2/3'
'x-y+1/3, x+2/3, -z+2/3'

loop_
_atom_site_label
_atom_site_type_symbol
_atom_site_fract_x
_atom_site_fract_y
_atom_site_fract_z
_atom_site_U_iso_or_equiv
_atom_site_adp_type
_atom_site_occupancy
_atom_site_calc_flag
_atom_site_refinement_flags
_atom_site_disorder_assembly
_atom_site_disorder_group
Co Co 0.399177(14) 0.294520(14) 0.027723(13) 0.03751(12) Uani 1 d . . .
O1 O 0.31141(7) 0.21830(7) 0.02676(6) 0.0396(4) Uani 1 d . . .
C1 C 0.29897(10) 0.16245(10) 0.03234(8) 0.0336(5) Uani 1 d . . .
C11 C 0.23124(10) 0.11570(10) 0.04066(8) 0.0330(5) Uani 1 d . . .
C12 C 0.19519(11) 0.13595(11) 0.06295(9) 0.0383(5) Uani 1 d . . .
H12 H 0.2133 0.1786 0.0712 0.046 Uiso 1 calc R . .
C13 C 0.13329(11) 0.09421(13) 0.07302(10) 0.0470(6) Uani 1 d . . .
H13 H 0.1093 0.1083 0.0885 0.056 Uiso 1 calc R . .
C14 C 0.10618(12) 0.03214(13) 0.06066(11) 0.0493(7) Uani 1 d . . .
H14 H 0.0638 0.0035 0.0679 0.059 Uiso 1 calc R . .
C15 C 0.14110(12) 0.01181(12) 0.03767(10) 0.0468(6) Uani 1 d . . .
H15 H 0.1221 -0.0306 0.0284 0.056 Uiso 1 calc R . .
C16 C 0.20352(11) 0.05293(11) 0.02810(9) 0.0385(5) Uani 1 d . . .
H16 H 0.2275 0.0384 0.0130 0.046 Uiso 1 calc R . .
C2 C 0.34224(10) 0.14128(11) 0.03326(9) 0.0384(5) Uani 1 d . . .
H2 H 0.3262 0.0979 0.0382 0.046 Uiso 1 calc R . .
O3 O 0.43511(7) 0.23690(8) 0.01855(7) 0.0439(4) Uani 1 d . . .
C3 C 0.40716(10) 0.17876(11) 0.02747(9) 0.0357(5) Uani 1 d . . .
C31 C 0.44826(10) 0.15031(10) 0.03202(9) 0.0351(5) Uani 1 d . . .
C32 C 0.42552(11) 0.08725(12) 0.03974(10) 0.0435(6) Uani 1 d . . .
H32 H 0.3817 0.0599 0.0427 0.052 Uiso 1 calc R . .
C33 C 0.46567(11) 0.06336(11) 0.04317(10) 0.0434(6) Uani 1 d . . .
H33 H 0.4489 0.0199 0.0484 0.052 Uiso 1 calc R . .
C34 C 0.52981(11) 0.10181(11) 0.03906(9) 0.0361(5) Uani 1 d . . .
C35 C 0.55230(12) 0.16466(13) 0.03209(13) 0.0607(9) Uani 1 d . . .
H35 H 0.5962 0.1921 0.0299 0.073 Uiso 1 calc R . .
C36 C 0.51227(12) 0.18889(12) 0.02824(13) 0.0587(9) Uani 1 d . . .
H36 H 0.5291 0.2323 0.0230 0.070 Uiso 1 calc R . .
O4 O 0.63037(8) 0.11690(8) 0.02812(7) 0.0485(5) Uani 1 d . . .
C4 C 0.57585(11) 0.07881(11) 0.04126(9) 0.0366(5) Uani 1 d . . .
C5 C 0.55637(12) 0.01866(12) 0.05737(10) 0.0427(6) Uani 1 d . . .
H5 H 0.5154 -0.0040 0.0693 0.051 Uiso 1 calc R . .
O6 O 0.64761(8) 0.01285(8) 0.04262(6) 0.0413(4) Uani 1 d . . .
C6 C 0.59255(11) -0.01086(11) 0.05728(8) 0.0358(5) Uani 1 d . . .
C61 C 0.56476(12) -0.07631(11) 0.07518(9) 0.0407(6) Uani 1 d . . .
C62 C 0.50618(16) -0.10824(15) 0.09475(14) 0.0682(10) Uani 1 d . . .
H62 H 0.4815 -0.0887 0.0970 0.082 Uiso 1 calc R . .
C63 C 0.4835(2) -0.16775(18) 0.11093(17) 0.0865(13) Uani 1 d . . .
H63 H 0.4433 -0.1888 0.1242 0.104 Uiso 1 calc R . .
C64 C 0.51846(19) -0.19720(15) 0.10809(13) 0.0692(10) Uani 1 d . . .
H64 H 0.5026 -0.2383 0.1192 0.083 Uiso 1 calc R . .
C65 C 0.57674(17) -0.16616(15) 0.08887(12) 0.0616(9) Uani 1 d . . .
H65 H 0.6011 -0.1861 0.0867 0.074 Uiso 1 calc R . .
C66 C 0.60000(8) -0.10595(7) 0.07265(6) 0.0509(7) Uani 1 d . . .
H66 H 0.6404 -0.0848 0.0597 0.061 Uiso 1 calc R . .
N7 N 0.39628(8) 0.30521(7) -0.04214(6) 0.0488(6) Uani 1 d R . .
C71 C 0.33965(8) 0.27577(7) -0.06442(6) 0.0646(9) Uani 1 d R . .
H71 H 0.3014 0.2529 -0.0489 0.077 Uiso 1 calc R . .
C72 C 0.3394(3) 0.2801(2) -0.10953(16) 0.0956(15) Uani 1 d . . .
H72 H 0.3009 0.2599 -0.1250 0.115 Uiso 1 calc R . .
C73 C 0.3956(3) 0.3141(3) -0.13211(17) 0.1061(17) Uani 1 d . . .
H73 H 0.3956 0.3178 -0.1629 0.127 Uiso 1 calc R . .
C74 C 0.4502(3) 0.3418(2) -0.10962(17) 0.1007(16) Uani 1 d . . .
H74 H 0.4890 0.3644 -0.1246 0.121 Uiso 1 calc R . .
C75 C 0.4491(2) 0.33684(16) -0.06540(13) 0.0706(10) Uani 1 d . . .
H75 H 0.4878 0.3569 -0.0502 0.085 Uiso 1 calc R . .
N8 N 0.40347(13) 0.28057(12) 0.09759(9) 0.0567(7) Uani 1 d . . .
C81 C 0.4527(3) 0.2814(3) 0.11518(16) 0.0995(16) Uani 1 d . . .
H81 H 0.4881 0.2912 0.0976 0.119 Uiso 1 calc R . .
C82 C 0.4534(4) 0.2679(4) 0.1595(2) 0.141(3) Uani 1 d U . .
H82 H 0.4893 0.2693 0.1720 0.169 Uiso 1 calc R . .
C83 C 0.4024(4) 0.2529(3) 0.18434(19) 0.127(2) Uani 1 d U . .
H83 H 0.4019 0.2428 0.2143 0.153 Uiso 1 calc R . .
C84 C 0.3530(3) 0.2522(2) 0.16658(15) 0.1031(17) Uani 1 d . . .
H84 H 0.3170 0.2419 0.1837 0.124 Uiso 1 calc R . .
C85 C 0.3544(2) 0.26652(17) 0.12342(12) 0.0702(10) Uani 1 d . . .
H85 H 0.3190 0.2665 0.1112 0.084 Uiso 1 calc R . .
C1G C 0.5687(3) 0.4697(3) 0.1610(2) 0.0839(19) Uiso 0.410(7) d PD A -1
H1G H 0.5415 0.4401 0.1378 0.101 Uiso 0.410(7) calc PR A -1
Cl1G Cl 0.6470(4) 0.4938(4) 0.1502(3) 0.153(3) Uani 0.410(7) d PDU A -1
Cl2G Cl 0.54866(18) 0.4322(4) 0.2114(3) 0.196(5) Uani 0.410(7) d PDU A -1
Cl3G Cl 0.5594(2) 0.5353(2) 0.16187(18) 0.1197(18) Uani 0.410(7) d PDU A -1
C1H C 0.5932(4) 0.4874(3) 0.1532(3) 0.0839(19) Uiso 0.272(7) d PD B -2
H1H H 0.5794 0.4884 0.1227 0.101 Uiso 0.272(7) calc PR B -2
Cl1H Cl 0.6729(4) 0.5119(4) 0.1541(3) 0.127(4) Uani 0.272(7) d PDU B -2
Cl2H Cl 0.5518(3) 0.4115(2) 0.1740(5) 0.163(4) Uani 0.272(7) d PDU B -2
Cl3H Cl 0.5800(5) 0.5373(3) 0.1863(4) 0.166(4) Uani 0.272(7) d PDU B -2
C1I C 0.5767(2) 0.5169(4) 0.19027(15) 0.0839(19) Uiso 0.269(4) d PD C -3
H1I H 0.5802 0.5581 0.1974 0.101 Uiso 0.269(4) calc PR C -3
Cl1I Cl 0.64678(19) 0.5294(4) 0.16730(17) 0.119(2) Uani 0.269(4) d PDU C -3
Cl2I Cl 0.56074(18) 0.4724(2) 0.23770(13) 0.0807(14) Uani 0.269(4) d PDU C -3
Cl3I Cl 0.5163(2) 0.4770(5) 0.15275(16) 0.152(3) Uani 0.269(4) d PDU C -3
C1J C 0.0251(13) 0.0232(16) 0.2108(17) 0.0839(19) Uiso 0.043(5) d PD D -1
H1J H 0.0362 0.0530 0.1858 0.101 Uiso 0.043(5) calc PR D -1
Cl1J Cl 0.000(2) -0.052(2) 0.191(2) 0.18(3) Uani 0.043(5) d PDU D -1
Cl2J Cl -0.0351(9) 0.0224(11) 0.2413(9) 0.158(7) Uani 0.043(5) d PDU D -1
Cl3J Cl 0.090(2) 0.046(6) 0.244(4) 0.5(3) Uani 0.043(5) d PDU D -1
C1K C 0.0327(8) 0.0143(8) 0.2073(5) 0.0839(19) Uiso 0.123(4) d PD E -2
H1K H 0.0774 0.0473 0.2117 0.101 Uiso 0.123(4) calc PR E -2
Cl1K Cl -0.0093(17) 0.0027(17) 0.2554(3) 0.104(8) Uani 0.123(4) d PDU E -2
Cl2K Cl -0.0006(11) 0.0374(10) 0.1663(5) 0.130(7) Uani 0.123(4) d PDU E -2
Cl3K Cl 0.0283(14) -0.0560(11) 0.1921(6) 0.182(10) Uani 0.123(4) d PDU E -2
C1L C -0.0155(5) -0.0022(6) 0.2068(3) 0.0839(19) Uiso 0.155(4) d PD F -3
H1L H -0.0601 -0.0125 0.2045 0.101 Uiso 0.155(4) calc PR F -3
Cl1L Cl 0.0179(7) 0.0102(8) 0.1550(2) 0.097(7) Uani 0.155(4) d PDU F -3
Cl2L Cl -0.0113(18) -0.0636(7) 0.2317(5) 0.195(11) Uani 0.155(4) d PDU F -3
Cl3L Cl 0.0274(9) 0.0656(6) 0.2378(4) 0.135(5) Uani 0.155(4) d PDU F -3
C1M C 0.0000 0.0000 0.1713(16) 0.0839(19) Uiso 0.034(7) d SPD . 4
H1M H 0.0000 0.0000 0.1387 0.101 Uiso 0.034(7) calc SPR . 4
Cl1M Cl 0.0582(14) -0.014(2) 0.1907(16) 0.103(19) Uani 0.034(7) d PDU . 4
C1N C 0.0347(5) 0.0366(5) 0.3974(2) 0.0839(19) Uiso 0.261(3) d PD G -1
H1N H 0.0812 0.0630 0.3943 0.101 Uiso 0.261(3) calc PR G -1
Cl1N Cl 0.0160(5) 0.0050(6) 0.44976(15) 0.118(4) Uani 0.261(3) d PDU G -1
Cl2N Cl 0.0058(12) -0.0242(7) 0.3594(3) 0.264(8) Uani 0.261(3) d PDU G -1
Cl3N Cl -0.0003(6) 0.0820(5) 0.3884(3) 0.142(4) Uani 0.261(3) d PDU G -1
C1P C 0.0000 0.0000 0.3526(4) 0.0839(19) Uiso 0.205(7) d SPD . 2
H1P H 0.0000 0.0000 0.3201 0.101 Uiso 0.205(7) calc SPR . 2
Cl1P Cl -0.0029(8) 0.0650(4) 0.3722(3) 0.120(5) Uani 0.205(7) d PDU . 2

loop_
_atom_site_aniso_label
_atom_site_aniso_U_11
_atom_site_aniso_U_22
_atom_site_aniso_U_33
_atom_site_aniso_U_23
_atom_site_aniso_U_13
_atom_site_aniso_U_12
Co 0.02368(16) 0.02491(17) 0.0625(3) 0.00174(14) -0.00315(14) 0.01109(12)
O1 0.0255(8) 0.0287(8) 0.0644(12) 0.0020(8) -0.0019(7) 0.0135(7)
C1 0.0232(10) 0.0274(10) 0.0471(14) -0.0014(9) -0.0027(9) 0.0104(8)
C11 0.0236(10) 0.0306(11) 0.0436(14) 0.0007(9) -0.0045(9) 0.0127(9)
C12 0.0282(11) 0.0316(11) 0.0542(16) -0.0052(10) -0.0029(10) 0.0143(9)
C13 0.0272(11) 0.0435(14) 0.0688(19) -0.0041(13) 0.0049(11) 0.0165(10)
C14 0.0262(11) 0.0380(13) 0.075(2) 0.0017(13) 0.0050(12) 0.0091(10)
C15 0.0345(12) 0.0288(11) 0.0685(19) -0.0052(12) -0.0017(12) 0.0094(10)
C16 0.0286(11) 0.0334(11) 0.0523(15) -0.0051(10) -0.0020(10) 0.0146(9)
C2 0.0255(10) 0.0284(11) 0.0611(17) 0.0019(10) 0.0009(10) 0.0133(9)
O3 0.0256(8) 0.0281(8) 0.0773(14) 0.0047(8) 0.0002(8) 0.0129(7)
C3 0.0272(10) 0.0296(11) 0.0526(15) 0.0020(10) -0.0002(10) 0.0159(9)
C31 0.0256(10) 0.0278(10) 0.0527(15) -0.0011(10) -0.0016(10) 0.0140(9)
C32 0.0256(11) 0.0310(11) 0.0723(19) 0.0051(11) 0.0003(11) 0.0130(9)
C33 0.0294(11) 0.0284(11) 0.0731(19) 0.0034(11) -0.0004(11) 0.0149(9)
C34 0.0299(11) 0.0317(11) 0.0510(15) -0.0005(10) 0.0004(10) 0.0187(9)
C35 0.0239(11) 0.0342(13) 0.125(3) 0.0149(15) 0.0083(14) 0.0155(10)
C36 0.0272(12) 0.0275(12) 0.123(3) 0.0117(14) 0.0066(14) 0.0144(10)
O4 0.0293(8) 0.0294(8) 0.0889(15) 0.0051(9) 0.0061(9) 0.0162(7)
C4 0.0277(11) 0.0325(11) 0.0527(15) -0.0033(10) -0.0022(10) 0.0174(9)
C5 0.0326(12) 0.0345(12) 0.0627(18) 0.0054(11) 0.0038(11) 0.0180(10)
O6 0.0312(8) 0.0296(8) 0.0659(12) -0.0022(8) -0.0013(8) 0.0173(7)
C6 0.0307(11) 0.0318(11) 0.0454(14) -0.0041(10) -0.0054(10) 0.0160(9)
C61 0.0402(13) 0.0321(12) 0.0504(15) -0.0019(10) -0.0049(11) 0.0184(10)
C62 0.0535(18) 0.0462(17) 0.110(3) 0.0217(17) 0.0203(18) 0.0286(15)
C63 0.068(2) 0.053(2) 0.135(4) 0.033(2) 0.033(2) 0.0281(18)
C64 0.083(2) 0.0396(15) 0.086(3) 0.0151(16) 0.004(2) 0.0310(17)
C65 0.077(2) 0.0461(16) 0.077(2) 0.0076(15) 0.0009(18) 0.0427(17)
C66 0.0559(16) 0.0416(14) 0.0639(19) 0.0004(13) -0.0042(14) 0.0309(13)
N7 0.0539(14) 0.0404(12) 0.0628(16) 0.0039(10) 0.0038(11) 0.0315(11)
C71 0.073(2) 0.067(2) 0.072(2) 0.0000(17) -0.0101(18) 0.0492(19)
C72 0.128(4) 0.103(4) 0.083(3) -0.011(3) -0.037(3) 0.078(3)
C73 0.159(6) 0.094(4) 0.067(3) 0.019(3) 0.018(3) 0.064(4)
C74 0.122(4) 0.079(3) 0.085(3) 0.008(2) 0.032(3) 0.037(3)
C75 0.076(2) 0.0520(18) 0.075(3) 0.0071(17) 0.0247(19) 0.0253(17)
N8 0.0620(16) 0.0433(13) 0.0665(17) -0.0022(12) -0.0173(13) 0.0276(12)
C81 0.121(4) 0.132(4) 0.089(3) -0.022(3) -0.047(3) 0.096(4)
C82 0.194(6) 0.171(6) 0.120(5) -0.021(4) -0.078(5) 0.137(5)
C83 0.223(7) 0.126(4) 0.072(3) 0.004(3) -0.021(4) 0.116(5)
C84 0.164(5) 0.071(3) 0.061(3) -0.003(2) 0.001(3) 0.049(3)
C85 0.084(3) 0.0541(19) 0.058(2) -0.0060(16) -0.0049(19) 0.0233(18)
Cl1G 0.212(6) 0.250(8) 0.088(3) 0.012(5) 0.001(4) 0.183(7)
Cl2G 0.067(2) 0.221(7) 0.219(7) 0.137(6) -0.024(3) 0.013(3)
Cl3G 0.162(4) 0.134(3) 0.113(3) -0.046(2) -0.040(3) 0.112(3)
Cl1H 0.177(7) 0.095(4) 0.076(4) 0.014(3) 0.023(5) 0.044(5)
Cl2H 0.131(5) 0.059(3) 0.291(11) -0.028(4) -0.020(6) 0.043(3)
Cl3H 0.235(10) 0.107(5) 0.182(9) -0.045(5) -0.012(7) 0.105(6)
Cl1I 0.081(3) 0.139(5) 0.102(4) 0.002(4) -0.013(3) 0.029(3)
Cl2I 0.060(2) 0.090(3) 0.089(3) 0.012(2) -0.0162(19) 0.036(2)
Cl3I 0.084(3) 0.242(9) 0.096(4) 0.024(4) -0.023(3) 0.056(4)
Cl1J 0.18(3) 0.18(3) 0.19(3) 0.000(14) 0.005(15) 0.11(2)
Cl2J 0.137(8) 0.172(11) 0.176(11) -0.038(8) 0.000(7) 0.035(7)
Cl3J 0.5(3) 0.5(3) 0.5(3) 0.000(15) 0.001(15) 0.54(17)
Cl1K 0.109(13) 0.094(8) 0.116(6) -0.016(11) 0.041(9) 0.057(7)
Cl2K 0.141(12) 0.139(12) 0.114(11) 0.034(9) 0.007(9) 0.073(9)
Cl3K 0.201(15) 0.170(14) 0.196(15) -0.033(11) 0.006(11) 0.109(12)
Cl1L 0.113(12) 0.095(7) 0.050(3) 0.013(6) -0.009(5) 0.027(6)
Cl2L 0.236(16) 0.144(13) 0.198(15) 0.046(10) 0.008(12) 0.089(11)
Cl3L 0.163(11) 0.110(8) 0.126(8) -0.030(6) 0.004(7) 0.063(7)
Cl1M 0.09(2) 0.12(2) 0.12(2) 0.011(13) -0.004(12) 0.063(15)
Cl1N 0.153(11) 0.104(5) 0.094(3) 0.024(5) 0.008(3) 0.062(6)
Cl2N 0.290(13) 0.208(10) 0.274(10) -0.132(8) 0.014(11) 0.109(8)
Cl3N 0.108(5) 0.164(7) 0.139(8) 0.014(6) 0.019(6) 0.058(5)
Cl1P 0.136(7) 0.139(9) 0.077(6) 0.023(5) -0.002(5) 0.061(6)

loop_
_atom_type_symbol
_atom_type_description
_atom_type_scat_dispersion_real
_atom_type_scat_dispersion_imag
_atom_type_scat_source
C C 0.0033 0.0016 'International Tables Vol C Tables 4.2.6.8 and 6.1.1.4'
H H 0.0000 0.0000 'International Tables Vol C Tables 4.2.6.8 and 6.1.1.4'
O O 0.0106 0.0060 'International Tables Vol C Tables 4.2.6.8 and 6.1.1.4'
N N 0.0061 0.0033 'International Tables Vol C Tables 4.2.6.8 and 6.1.1.4'
Cl Cl 0.1484 0.1585 'International Tables Vol C Tables 4.2.6.8 and 6.1.1.4'
Co Co 0.3494 0.9721 'International Tables Vol C Tables 4.2.6.8 and 6.1.1.4'

loop_
_geom_angle_atom_site_label_1
_geom_angle_atom_site_label_2
_geom_angle_atom_site_label_3
_geom_angle
_geom_angle_site_symmetry_1
_geom_angle_site_symmetry_3
O4 Co O6 88.83(7) 3_665 3_665
O4 Co O3 90.23(7) 3_665 .
O6 Co O3 174.89(8) 3_665 .
O4 Co O1 179.31(7) 3_665 .
O6 Co O1 91.75(7) 3_665 .
O3 Co O1 89.22(7) . .
O4 Co N7 88.81(8) 3_665 .
O6 Co N7 94.99(7) 3_665 .
O3 Co N7 90.01(7) . .
O1 Co N7 90.77(7) . .
O4 Co N8 91.44(10) 3_665 .
O6 Co N8 87.66(9) 3_665 .
O3 Co N8 87.34(9) . .
O1 Co N8 88.96(9) . .
N7 Co N8 177.34(8) . .
C1 O1 Co 124.78(14) . .
O1 C1 C2 126.3(2) . .
O1 C1 C11 115.47(19) . .
C2 C1 C11 118.1(2) . .
C12 C11 C16 119.0(2) . .
C12 C11 C1 118.1(2) . .
C16 C11 C1 122.9(2) . .
C13 C12 C11 120.4(2) . .
C14 C13 C12 120.4(2) . .
C13 C14 C15 119.7(2) . .
C16 C15 C14 120.4(2) . .
C15 C16 C11 120.0(2) . .
C1 C2 C3 125.6(2) . .
C3 O3 Co 125.28(15) . .
O3 C3 C2 124.5(2) . .
O3 C3 C31 115.81(19) . .
C2 C3 C31 119.7(2) . .
C36 C31 C32 118.0(2) . .
C36 C31 C3 118.5(2) . .
C32 C31 C3 123.5(2) . .
C31 C32 C33 121.1(2) . .
C34 C33 C32 121.1(2) . .
C35 C34 C33 117.7(2) . .
C35 C34 C4 118.5(2) . .
C33 C34 C4 123.9(2) . .
C34 C35 C36 121.6(2) . .
C31 C36 C35 120.6(2) . .
C4 O4 Co 127.32(15) . 2_655
O4 C4 C5 125.1(2) . .
O4 C4 C34 115.4(2) . .
C5 C4 C34 119.4(2) . .
C4 C5 C6 125.3(2) . .
C6 O6 Co 126.08(15) . 2_655
O6 C6 C5 125.1(2) . .
O6 C6 C61 115.7(2) . .
C5 C6 C61 119.2(2) . .
C66 C61 C62 118.2(2) . .
C66 C61 C6 118.3(2) . .
C62 C61 C6 123.5(2) . .
C63 C62 C61 120.9(3) . .
C62 C63 C64 120.7(4) . .
C65 C64 C63 119.2(3) . .
C64 C65 C66 120.4(3) . .
C65 C66 C61 120.6(2) . .
C75 N7 C71 118.1(2) . .
C75 N7 Co 121.1(2) . .
C71 N7 Co 120.6 . .
C72 C71 N7 119.5(3) . .
C71 C72 C73 120.1(5) . .
C74 C73 C72 119.2(5) . .
C73 C74 C75 119.4(5) . .
N7 C75 C74 123.7(4) . .
C81 N8 C85 117.8(4) . .
C81 N8 Co 121.1(3) . .
C85 N8 Co 120.9(2) . .
N8 C81 C82 120.9(6) . .
C83 C82 C81 119.4(5) . .
C84 C83 C82 119.6(6) . .
C83 C84 C85 119.3(6) . .
N8 C85 C84 123.0(5) . .
Cl2G C1G Cl3G 110.1(3) . .
Cl2G C1G Cl1G 108.7(3) . .
Cl3G C1G Cl1G 108.9(3) . .
Cl1H C1H Cl2H 108.5(3) . .
Cl1H C1H Cl3H 108.8(3) . .
Cl2H C1H Cl3H 109.3(3) . .
Cl2I C1I Cl1I 109.9(3) . .
Cl2I C1I Cl3I 109.6(3) . .
Cl1I C1I Cl3I 108.9(3) . .
Cl3J C1J Cl1J 109.0(3) . .
Cl3J C1J Cl2J 109.0(3) . .
Cl1J C1J Cl2J 109.0(3) . .
Cl3K C1K Cl2K 109.0(3) . .
Cl3K C1K Cl1K 109.0(3) . .
Cl2K C1K Cl1K 109.1(3) . .
Cl1L C1L Cl3L 108.8(3) . .
Cl1L C1L Cl2L 108.8(3) . .
Cl3L C1L Cl2L 108.7(3) . .
Cl1M C1M Cl1M 109.0(3) 2 3
Cl1M C1M Cl1M 109.0(3) 2 .
Cl1M C1M Cl1M 109.0(3) 3 .
Cl2N C1N Cl1N 109.2(3) . .
Cl2N C1N Cl3N 108.9(3) . .
Cl1N C1N Cl3N 109.0(3) . .
Cl1P C1P Cl1P 108.8(3) 3 2
Cl1P C1P Cl1P 108.8(3) 3 .
Cl1P C1P Cl1P 108.8(3) 2 .

loop_
_geom_bond_atom_site_label_1
_geom_bond_atom_site_label_2
_geom_bond_distance
_geom_bond_site_symmetry_2
Co O4 2.0207(17) 3_665
Co O6 2.0352(17) 3_665
Co O3 2.0356(17) .
Co O1 2.0376(16) .
Co N7 2.1665(18) .
Co N8 2.183(3) .
O1 C1 1.264(3) .
C1 C2 1.403(3) .
C1 C11 1.503(3) .
C11 C12 1.397(3) .
C11 C16 1.398(3) .
C12 C13 1.384(3) .
C13 C14 1.383(4) .
C14 C15 1.387(4) .
C15 C16 1.387(3) .
C2 C3 1.404(3) .
O3 C3 1.272(3) .
C3 C31 1.500(3) .
C31 C36 1.382(3) .
C31 C32 1.385(3) .
C32 C33 1.387(3) .
C33 C34 1.385(3) .
C34 C35 1.377(3) .
C34 C4 1.504(3) .
C35 C36 1.391(4) .
O4 C4 1.261(3) .
O4 Co 2.0207(17) 2_655
C4 C5 1.401(3) .
C5 C6 1.406(3) .
O6 C6 1.263(3) .
O6 Co 2.0352(17) 2_655
C6 C61 1.507(3) .
C61 C66 1.390(3) .
C61 C62 1.390(4) .
C62 C63 1.376(5) .
C63 C64 1.380(5) .
C64 C65 1.378(5) .
C65 C66 1.389(3) .
N7 C75 1.341(4) .
N7 C71 1.3899 .
C71 C72 1.390(5) .
C72 C73 1.393(8) .
C73 C74 1.356(8) .
C74 C75 1.362(7) .
N8 C81 1.319(5) .
N8 C85 1.339(5) .
C81 C82 1.403(8) .
C82 C83 1.354(10) .
C83 C84 1.327(9) .
C84 C85 1.367(6) .
C1G Cl2G 1.744(3) .
C1G Cl3G 1.745(3) .
C1G Cl1G 1.746(3) .
C1H Cl1H 1.745(3) .
C1H Cl2H 1.746(3) .
C1H Cl3H 1.746(3) .
C1I Cl2I 1.746(3) .
C1I Cl1I 1.746(3) .
C1I Cl3I 1.746(3) .
C1J Cl3J 1.746(3) .
C1J Cl1J 1.746(3) .
C1J Cl2J 1.746(3) .
C1K Cl3K 1.746(3) .
C1K Cl2K 1.746(3) .
C1K Cl1K 1.746(3) .
C1L Cl1L 1.746(3) .
C1L Cl3L 1.746(3) .
C1L Cl2L 1.747(3) .
C1M Cl1M 1.746(3) 2
C1M Cl1M 1.746(3) 3
C1M Cl1M 1.746(3) .
C1N Cl2N 1.745(3) .
C1N Cl1N 1.745(3) .
C1N Cl3N 1.746(3) .
C1P Cl1P 1.746(3) 3
C1P Cl1P 1.746(3) 2
C1P Cl1P 1.746(3) .
